data_7236788
loop_
_publ_author_name
'Zhao, Zifeng'
'Yu, Gang'
'Chang, Qiaowen'
'Liu, Xiaochen'
'Liu, Yang'
'Wang, Liding'
'Liu, Zhiwei'
'Bian, Zuqiang'
'Liu, Weiping'
'Huang, Chunhui'

_publ_section_title
;
 Carbazolylphosphines and carbazolylphosphine oxides: facilely synthesized
 host materials with tunable mobilities and high triplet energy levels for
 blue phosphorescent OLEDs
;
_journal_issue 29
_journal_name_full 'Journal of Materials Chemistry C'
_journal_page_first 7344
_journal_paper_doi 10.1039/C7TC01594A
_journal_volume 5
_journal_year 2017
_chemical_formula_moiety 'C30 H21 N2 P'
_chemical_formula_sum 'C30 H21 N2 P'
_chemical_formula_weight 440.46
_chemical_name_systematic DCPP
_space_group_crystal_system triclinic
_space_group_IT_number 2
_space_group_name_Hall '-P 1'
_space_group_name_H-M_alt 'P -1'
_atom_sites_solution_hydrogens geom
_atom_sites_solution_primary direct
_audit_creation_date 2017-05-26
_audit_creation_method
;
Olex2 1.2
(compiled 2017.03.28 svn.r3405 for OlexSys, GUI svn.r5337)
;
_audit_update_record
;
2017-06-03 deposited with the CCDC.
2017-07-17 downloaded from the CCDC.
;
_cell_angle_alpha 68.610(8)
_cell_angle_beta 85.612(11)
_cell_angle_gamma 72.461(9)
_cell_formula_units_Z 2
_cell_length_a 9.5428(13)
_cell_length_b 10.2866(11)
_cell_length_c 12.7340(14)
_cell_measurement_reflns_used 3470
_cell_measurement_temperature 133(2)
_cell_measurement_theta_max 27.5
_cell_measurement_theta_min 3.3
_cell_volume 1109.0(2)
_computing_cell_refinement 'CrystalClear-SM Expert 2.1 b42'
_computing_data_collection 'CrystalClear-SM Expert 2.1 b42 (Rigaku, 2015)'
_computing_data_reduction 'CrystalClear-SM Expert 2.1 b42'
_computing_molecular_graphics 'Olex2 (Dolomanov et al., 2009)'
_computing_publication_material 'Olex2 (Dolomanov et al., 2009)'
_computing_structure_refinement 'ShelXL (Sheldrick, 2015)'
_computing_structure_solution 'ShelXS (Sheldrick, 2008)'
_diffrn_ambient_temperature 133.15
_diffrn_detector_area_resol_mean 5.814
_diffrn_measured_fraction_theta_full 0.992
_diffrn_measured_fraction_theta_max 0.977
_diffrn_measurement_device_type 'rigaku Xtalab P200'
_diffrn_measurement_method '\w scans'
_diffrn_radiation_monochromator confocal
_diffrn_radiation_type MoK\a
_diffrn_radiation_wavelength 0.71073
_diffrn_reflns_av_R_equivalents 0.0297
_diffrn_reflns_av_unetI/netI 0.0255
_diffrn_reflns_Laue_measured_fraction_full 0.992
_diffrn_reflns_Laue_measured_fraction_max 0.977
_diffrn_reflns_limit_h_max 11
_diffrn_reflns_limit_h_min -12
_diffrn_reflns_limit_k_max 13
_diffrn_reflns_limit_k_min -13
_diffrn_reflns_limit_l_max 16
_diffrn_reflns_limit_l_min -16
_diffrn_reflns_number 14369
_diffrn_reflns_point_group_measured_fraction_full 0.992
_diffrn_reflns_point_group_measured_fraction_max 0.977
_diffrn_reflns_theta_full 25.242
_diffrn_reflns_theta_max 27.593
_diffrn_reflns_theta_min 3.265
_exptl_absorpt_coefficient_mu 0.146
_exptl_absorpt_correction_T_max 0.9827
_exptl_absorpt_correction_T_min 0.9714
_exptl_absorpt_correction_type multi-scan
_exptl_absorpt_process_details 'REQAB (Rigaku, 1998)'
_exptl_crystal_colour Colorless
_exptl_crystal_density_diffrn 1.319
_exptl_crystal_density_method "'not measured'"
_exptl_crystal_description Prism
_exptl_crystal_F_000 460
_exptl_crystal_preparation ', Luminescent'
_exptl_crystal_recrystallization_method Sublimation
_exptl_crystal_size_max 0.22
_exptl_crystal_size_mid 0.18
_exptl_crystal_size_min 0.16
_refine_diff_density_max 0.287
_refine_diff_density_min -0.322
_refine_diff_density_rms 0.044
_refine_ls_extinction_method none
_refine_ls_goodness_of_fit_ref 1.055
_refine_ls_hydrogen_treatment constr
_refine_ls_matrix_type full
_refine_ls_number_parameters 298
_refine_ls_number_reflns 5038
_refine_ls_number_restraints 0
_refine_ls_restrained_S_all 1.055
_refine_ls_R_factor_all 0.0351
_refine_ls_R_factor_gt 0.0321
_refine_ls_shift/su_max 0.001
_refine_ls_shift/su_mean 0.000
_refine_ls_structure_factor_coef Fsqd
_refine_ls_weighting_details 'w=1/[\s^2^(Fo^2^)+(0.0441P)^2^+0.3146P] where P=(Fo^2^+2Fc^2^)/3'
_refine_ls_weighting_scheme calc
_refine_ls_wR_factor_gt 0.0861
_refine_ls_wR_factor_ref 0.0876
_reflns_Friedel_coverage 0.000
_reflns_number_gt 4557
_reflns_number_total 5038
_reflns_threshold_expression 'I > 2\s(I)'
_cod_data_source_file c7tc01594a1.cif
_cod_data_source_block shelx
_cod_database_code 7236788
_shelx_shelxl_version_number 2014/8
_shelx_space_group_comment
;
The symmetry employed for this shelxl refinement is uniquely defined
by the following loop, which should always be used as a source of
symmetry information in preference to the above space-group names.
They are only intended as comments.
;
_shelx_estimated_absorpt_t_max 0.977
_shelx_estimated_absorpt_t_min 0.969
_olex2_refinement_description
;
1. Fixed Uiso
 At 1.2 times of:
  All C(H) groups
2.a Aromatic/amide H refined with riding coordinates:
 C2(H2), C3(H3), C4(H4), C5(H5), C6(H6), C8(H8), C9(H9), C10(H10), C11(H11),
 C14(H14), C15(H15), C16(H16), C17(H17), C20(H20), C21(H21), C22(H22), C23(H23),
  C26(H26), C27(H27), C28(H28), C29(H29)
;
_olex2_submission_special_instructions 'No special instructions were received'

loop_
_space_group_symop_operation_xyz
'x, y, z'
'-x, -y, -z'

loop_
_atom_site_label
_atom_site_type_symbol
_atom_site_fract_x
_atom_site_fract_y
_atom_site_fract_z
_atom_site_U_iso_or_equiv
_atom_site_adp_type
_atom_site_occupancy
_atom_site_site_symmetry_order
_atom_site_calc_flag
_atom_site_refinement_flags_posn
P1 P 0.58195(3) 0.58335(3) 0.12751(2) 0.01551(8) Uani 1 1 d .
N1 N 0.70269(10) 0.41297(10) 0.19464(8) 0.01729(19) Uani 1 1 d .
N2 N 0.49204(10) 0.63889(10) 0.23261(7) 0.01686(18) Uani 1 1 d .
C1 C 0.69747(12) 0.70275(12) 0.07013(9) 0.0172(2) Uani 1 1 d .
C2 C 0.65919(13) 0.84016(12) 0.07957(10) 0.0216(2) Uani 1 1 d .
H2 H 0.5869 0.8625 0.1310 0.026 Uiso 1 1 calc R
C3 C 0.72652(14) 0.94480(13) 0.01395(11) 0.0267(3) Uani 1 1 d .
H3 H 0.7006 1.0376 0.0214 0.032 Uiso 1 1 calc R
C4 C 0.83096(14) 0.91376(14) -0.06203(10) 0.0271(3) Uani 1 1 d .
H4 H 0.8753 0.9858 -0.1077 0.032 Uiso 1 1 calc R
C5 C 0.87071(13) 0.77694(14) -0.07122(10) 0.0252(2) Uani 1 1 d .
H5 H 0.9440 0.7548 -0.1221 0.030 Uiso 1 1 calc R
C6 C 0.80402(12) 0.67233(13) -0.00648(9) 0.0211(2) Uani 1 1 d .
H6 H 0.8308 0.5796 -0.0142 0.025 Uiso 1 1 calc R
C7 C 0.84398(12) 0.35875(12) 0.24810(8) 0.0170(2) Uani 1 1 d .
C8 C 0.94696(12) 0.43158(12) 0.24574(9) 0.0195(2) Uani 1 1 d .
H8 H 0.9257 0.5338 0.2060 0.023 Uiso 1 1 calc R
C9 C 1.08125(13) 0.35038(13) 0.30304(10) 0.0230(2) Uani 1 1 d .
H9 H 1.1520 0.3985 0.3031 0.028 Uiso 1 1 calc R
C10 C 1.11491(13) 0.19986(14) 0.36052(10) 0.0248(2) Uani 1 1 d .
H10 H 1.2077 0.1470 0.3991 0.030 Uiso 1 1 calc R
C11 C 1.01365(13) 0.12708(13) 0.36154(9) 0.0228(2) Uani 1 1 d .
H11 H 1.0367 0.0244 0.4001 0.027 Uiso 1 1 calc R
C12 C 0.87732(12) 0.20654(12) 0.30522(9) 0.0185(2) Uani 1 1 d .
C13 C 0.75234(12) 0.16361(12) 0.28807(9) 0.0187(2) Uani 1 1 d .
C14 C 0.71986(13) 0.03042(13) 0.32713(10) 0.0232(2) Uani 1 1 d .
H14 H 0.7882 -0.0558 0.3751 0.028 Uiso 1 1 calc R
C15 C 0.58695(14) 0.02618(13) 0.29493(10) 0.0260(3) Uani 1 1 d .
H15 H 0.5635 -0.0636 0.3213 0.031 Uiso 1 1 calc R
C16 C 0.48650(14) 0.15268(13) 0.22399(10) 0.0248(2) Uani 1 1 d .
H16 H 0.3967 0.1469 0.2014 0.030 Uiso 1 1 calc R
C17 C 0.51499(13) 0.28691(13) 0.18565(9) 0.0210(2) Uani 1 1 d .
H17 H 0.4457 0.3729 0.1383 0.025 Uiso 1 1 calc R
C18 C 0.64902(12) 0.29066(11) 0.21924(9) 0.0171(2) Uani 1 1 d .
C19 C 0.33663(12) 0.67467(11) 0.23416(9) 0.0183(2) Uani 1 1 d .
C20 C 0.23865(13) 0.68499(12) 0.15391(10) 0.0226(2) Uani 1 1 d .
H20 H 0.2722 0.6657 0.0874 0.027 Uiso 1 1 calc R
C21 C 0.08970(13) 0.72468(13) 0.17510(12) 0.0284(3) Uani 1 1 d .
H21 H 0.0201 0.7344 0.1211 0.034 Uiso 1 1 calc R
C22 C 0.03972(13) 0.75054(14) 0.27354(13) 0.0316(3) Uani 1 1 d .
H22 H -0.0627 0.7754 0.2863 0.038 Uiso 1 1 calc R
C23 C 0.13753(13) 0.74048(13) 0.35279(12) 0.0279(3) Uani 1 1 d .
H23 H 0.1034 0.7576 0.4200 0.034 Uiso 1 1 calc R
C24 C 0.28780(12) 0.70456(12) 0.33205(10) 0.0209(2) Uani 1 1 d .
C25 C 0.41652(12) 0.68860(12) 0.39363(9) 0.0197(2) Uani 1 1 d .
C26 C 0.43612(14) 0.70577(13) 0.49474(10) 0.0251(2) Uani 1 1 d .
H26 H 0.3539 0.7329 0.5374 0.030 Uiso 1 1 calc R
C27 C 0.57695(15) 0.68264(14) 0.53188(10) 0.0264(3) Uani 1 1 d .
H27 H 0.5915 0.6946 0.6004 0.032 Uiso 1 1 calc R
C28 C 0.69807(13) 0.64190(13) 0.46964(9) 0.0230(2) Uani 1 1 d .
H28 H 0.7941 0.6258 0.4969 0.028 Uiso 1 1 calc R
C29 C 0.68110(12) 0.62448(12) 0.36863(9) 0.0195(2) Uani 1 1 d .
H29 H 0.7638 0.5971 0.3264 0.023 Uiso 1 1 calc R
C30 C 0.53952(12) 0.64835(11) 0.33140(9) 0.0168(2) Uani 1 1 d .

loop_
_atom_site_aniso_label
_atom_site_aniso_U_11
_atom_site_aniso_U_22
_atom_site_aniso_U_33
_atom_site_aniso_U_23
_atom_site_aniso_U_13
_atom_site_aniso_U_12
P1 0.01813(14) 0.01504(14) 0.01316(13) -0.00442(10) 0.00030(10) -0.00533(10)
N1 0.0184(4) 0.0156(4) 0.0187(4) -0.0061(3) 0.0007(3) -0.0064(3)
N2 0.0160(4) 0.0187(4) 0.0161(4) -0.0064(3) 0.0006(3) -0.0052(3)
C1 0.0196(5) 0.0164(5) 0.0137(5) -0.0028(4) 0.0001(4) -0.0057(4)
C2 0.0229(5) 0.0182(5) 0.0219(5) -0.0064(4) 0.0032(4) -0.0052(4)
C3 0.0303(6) 0.0173(5) 0.0307(6) -0.0058(5) 0.0023(5) -0.0084(5)
C4 0.0294(6) 0.0257(6) 0.0241(6) -0.0019(5) 0.0030(5) -0.0144(5)
C5 0.0260(6) 0.0318(6) 0.0182(5) -0.0078(5) 0.0056(4) -0.0117(5)
C6 0.0243(5) 0.0212(5) 0.0182(5) -0.0078(4) 0.0026(4) -0.0069(4)
C7 0.0185(5) 0.0178(5) 0.0141(5) -0.0061(4) 0.0025(4) -0.0043(4)
C8 0.0206(5) 0.0195(5) 0.0190(5) -0.0072(4) 0.0015(4) -0.0066(4)
C9 0.0214(5) 0.0281(6) 0.0214(5) -0.0100(5) 0.0003(4) -0.0086(5)
C10 0.0215(5) 0.0283(6) 0.0196(5) -0.0060(5) -0.0023(4) -0.0025(5)
C11 0.0250(6) 0.0197(5) 0.0175(5) -0.0028(4) 0.0011(4) -0.0025(4)
C12 0.0216(5) 0.0182(5) 0.0148(5) -0.0061(4) 0.0044(4) -0.0054(4)
C13 0.0231(5) 0.0181(5) 0.0151(5) -0.0068(4) 0.0046(4) -0.0064(4)
C14 0.0297(6) 0.0167(5) 0.0217(5) -0.0058(4) 0.0044(4) -0.0069(5)
C15 0.0355(7) 0.0197(6) 0.0267(6) -0.0089(5) 0.0062(5) -0.0143(5)
C16 0.0291(6) 0.0264(6) 0.0251(6) -0.0114(5) 0.0031(5) -0.0146(5)
C17 0.0234(5) 0.0203(5) 0.0206(5) -0.0075(4) 0.0014(4) -0.0081(4)
C18 0.0226(5) 0.0154(5) 0.0154(5) -0.0071(4) 0.0050(4) -0.0075(4)
C19 0.0171(5) 0.0125(5) 0.0234(5) -0.0038(4) 0.0016(4) -0.0050(4)
C20 0.0220(5) 0.0178(5) 0.0276(6) -0.0061(4) -0.0018(4) -0.0070(4)
C21 0.0208(6) 0.0199(6) 0.0431(7) -0.0072(5) -0.0051(5) -0.0076(5)
C22 0.0174(5) 0.0239(6) 0.0535(8) -0.0143(6) 0.0061(5) -0.0069(5)
C23 0.0234(6) 0.0222(6) 0.0402(7) -0.0142(5) 0.0110(5) -0.0081(5)
C24 0.0217(5) 0.0151(5) 0.0259(5) -0.0071(4) 0.0053(4) -0.0070(4)
C25 0.0228(5) 0.0157(5) 0.0211(5) -0.0067(4) 0.0059(4) -0.0075(4)
C26 0.0329(6) 0.0244(6) 0.0217(5) -0.0114(5) 0.0105(5) -0.0122(5)
C27 0.0401(7) 0.0264(6) 0.0169(5) -0.0094(5) 0.0038(5) -0.0143(5)
C28 0.0287(6) 0.0219(6) 0.0194(5) -0.0063(4) -0.0022(4) -0.0094(5)
C29 0.0215(5) 0.0193(5) 0.0180(5) -0.0067(4) 0.0014(4) -0.0067(4)
C30 0.0220(5) 0.0143(5) 0.0144(5) -0.0047(4) 0.0024(4) -0.0069(4)

loop_
_atom_type_symbol
_atom_type_description
_atom_type_scat_dispersion_real
_atom_type_scat_dispersion_imag
_atom_type_scat_source
C C 0.0033 0.0016 'International Tables Vol C Tables 4.2.6.8 and 6.1.1.4'
H H 0.0000 0.0000 'International Tables Vol C Tables 4.2.6.8 and 6.1.1.4'
N N 0.0061 0.0033 'International Tables Vol C Tables 4.2.6.8 and 6.1.1.4'
P P 0.1023 0.0942 'International Tables Vol C Tables 4.2.6.8 and 6.1.1.4'

loop_
_geom_angle_atom_site_label_1
_geom_angle_atom_site_label_2
_geom_angle_atom_site_label_3
_geom_angle
N1 P1 C1 104.91(5)
N2 P1 N1 105.90(5)
N2 P1 C1 103.78(5)
C7 N1 P1 135.72(8)
C7 N1 C18 106.50(9)
C18 N1 P1 117.16(7)
C19 N2 P1 119.31(7)
C30 N2 P1 133.74(8)
C30 N2 C19 106.74(9)
C2 C1 P1 120.51(8)
C2 C1 C6 118.82(10)
C6 C1 P1 118.89(8)
C1 C2 H2 119.8
C3 C2 C1 120.41(11)
C3 C2 H2 119.8
C2 C3 H3 119.9
C4 C3 C2 120.22(11)
C4 C3 H3 119.9
C3 C4 H4 120.1
C3 C4 C5 119.75(11)
C5 C4 H4 120.1
C4 C5 H5 119.8
C6 C5 C4 120.39(11)
C6 C5 H5 119.8
C1 C6 H6 119.8
C5 C6 C1 120.38(11)
C5 C6 H6 119.8
C8 C7 N1 129.84(10)
C8 C7 C12 120.67(10)
C12 C7 N1 109.41(9)
C7 C8 H8 120.9
C9 C8 C7 118.14(11)
C9 C8 H8 120.9
C8 C9 H9 119.2
C8 C9 C10 121.62(11)
C10 C9 H9 119.2
C9 C10 H10 119.8
C11 C10 C9 120.31(11)
C11 C10 H10 119.8
C10 C11 H11 120.4
C10 C11 C12 119.16(11)
C12 C11 H11 120.4
C7 C12 C13 107.38(10)
C11 C12 C7 120.10(10)
C11 C12 C13 132.49(11)
C14 C13 C12 133.34(11)
C14 C13 C18 119.88(10)
C18 C13 C12 106.76(9)
C13 C14 H14 120.5
C15 C14 C13 118.98(11)
C15 C14 H14 120.5
C14 C15 H15 119.7
C14 C15 C16 120.62(11)
C16 C15 H15 119.7
C15 C16 H16 119.2
C17 C16 C15 121.52(11)
C17 C16 H16 119.2
C16 C17 H17 121.2
C16 C17 C18 117.55(11)
C18 C17 H17 121.2
C13 C18 N1 109.93(9)
C17 C18 N1 128.66(10)
C17 C18 C13 121.40(10)
C20 C19 N2 128.69(10)
C20 C19 C24 121.69(10)
C24 C19 N2 109.60(9)
C19 C20 H20 121.4
C21 C20 C19 117.27(11)
C21 C20 H20 121.4
C20 C21 H21 119.1
C20 C21 C22 121.71(12)
C22 C21 H21 119.1
C21 C22 H22 119.6
C23 C22 C21 120.75(11)
C23 C22 H22 119.6
C22 C23 H23 120.7
C22 C23 C24 118.66(12)
C24 C23 H23 120.7
C19 C24 C25 107.05(9)
C23 C24 C19 119.87(11)
C23 C24 C25 133.08(11)
C26 C25 C24 132.96(11)
C26 C25 C30 119.80(11)
C30 C25 C24 107.24(10)
C25 C26 H26 120.5
C27 C26 C25 118.99(11)
C27 C26 H26 120.5
C26 C27 H27 119.7
C26 C27 C28 120.61(11)
C28 C27 H27 119.7
C27 C28 H28 119.3
C29 C28 C27 121.37(11)
C29 C28 H28 119.3
C28 C29 H29 121.1
C30 C29 C28 117.85(10)
C30 C29 H29 121.1
C25 C30 N2 109.36(9)
C29 C30 N2 129.26(10)
C29 C30 C25 121.38(10)

loop_
_geom_bond_atom_site_label_1
_geom_bond_atom_site_label_2
_geom_bond_distance
P1 N1 1.7236(10)
P1 N2 1.7148(9)
P1 C1 1.8154(11)
N1 C7 1.4151(14)
N1 C18 1.4212(13)
N2 C19 1.4167(14)
N2 C30 1.4144(13)
C1 C2 1.3970(16)
C1 C6 1.4009(15)
C2 H2 0.9500
C2 C3 1.3959(16)
C3 H3 0.9500
C3 C4 1.3846(18)
C4 H4 0.9500
C4 C5 1.3892(18)
C5 H5 0.9500
C5 C6 1.3886(16)
C6 H6 0.9500
C7 C8 1.3967(15)
C7 C12 1.4094(15)
C8 H8 0.9500
C8 C9 1.3877(16)
C9 H9 0.9500
C9 C10 1.3950(17)
C10 H10 0.9500
C10 C11 1.3861(17)
C11 H11 0.9500
C11 C12 1.3961(16)
C12 C13 1.4467(15)
C13 C14 1.3985(15)
C13 C18 1.4030(16)
C14 H14 0.9500
C14 C15 1.3801(18)
C15 H15 0.9500
C15 C16 1.3970(18)
C16 H16 0.9500
C16 C17 1.3903(16)
C17 H17 0.9500
C17 C18 1.3950(15)
C19 C20 1.3918(16)
C19 C24 1.4035(16)
C20 H20 0.9500
C20 C21 1.3899(17)
C21 H21 0.9500
C21 C22 1.395(2)
C22 H22 0.9500
C22 C23 1.3821(19)
C23 H23 0.9500
C23 C24 1.3988(16)
C24 C25 1.4432(16)
C25 C26 1.3951(16)
C25 C30 1.4076(15)
C26 H26 0.9500
C26 C27 1.3816(18)
C27 H27 0.9500
C27 C28 1.3964(17)
C28 H28 0.9500
C28 C29 1.3893(15)
C29 H29 0.9500
C29 C30 1.3869(15)

loop_
_geom_torsion_atom_site_label_1
_geom_torsion_atom_site_label_2
_geom_torsion_atom_site_label_3
_geom_torsion_atom_site_label_4
_geom_torsion
P1 N1 C7 C8 -13.48(18)
P1 N1 C7 C12 169.91(8)
P1 N1 C18 C13 -171.23(7)
P1 N1 C18 C17 7.77(15)
P1 N2 C19 C20 -6.69(15)
P1 N2 C19 C24 174.88(7)
P1 N2 C30 C25 -174.23(8)
P1 N2 C30 C29 5.92(18)
P1 C1 C2 C3 -164.87(9)
P1 C1 C6 C5 165.28(9)
N1 P1 N2 C19 -122.21(8)
N1 P1 N2 C30 51.70(11)
N1 P1 C1 C2 -136.19(9)
N1 P1 C1 C6 59.16(9)
N1 C7 C8 C9 -177.60(10)
N1 C7 C12 C11 177.83(9)
N1 C7 C12 C13 -0.54(12)
N2 P1 N1 C7 -81.14(11)
N2 P1 N1 C18 88.35(8)
N2 P1 C1 C2 -25.26(10)
N2 P1 C1 C6 170.09(8)
N2 C19 C20 C21 -178.98(10)
N2 C19 C24 C23 -179.00(10)
N2 C19 C24 C25 0.61(12)
C1 P1 N1 C7 28.26(11)
C1 P1 N1 C18 -162.25(8)
C1 P1 N2 C19 127.59(8)
C1 P1 N2 C30 -58.50(11)
C1 C2 C3 C4 0.65(18)
C2 C1 C6 C5 0.37(16)
C2 C3 C4 C5 -1.25(19)
C3 C4 C5 C6 1.41(18)
C4 C5 C6 C1 -0.98(18)
C6 C1 C2 C3 -0.21(17)
C7 N1 C18 C13 1.14(11)
C7 N1 C18 C17 -179.86(11)
C7 C8 C9 C10 0.85(17)
C7 C12 C13 C14 -177.15(12)
C7 C12 C13 C18 1.22(12)
C8 C7 C12 C11 0.86(16)
C8 C7 C12 C13 -177.51(9)
C8 C9 C10 C11 0.08(18)
C9 C10 C11 C12 -0.56(17)
C10 C11 C12 C7 0.10(16)
C10 C11 C12 C13 177.99(11)
C11 C12 C13 C14 4.8(2)
C11 C12 C13 C18 -176.87(11)
C12 C7 C8 C9 -1.32(16)
C12 C13 C14 C15 179.56(11)
C12 C13 C18 N1 -1.47(12)
C12 C13 C18 C17 179.45(10)
C13 C14 C15 C16 0.30(18)
C14 C13 C18 N1 177.17(9)
C14 C13 C18 C17 -1.91(16)
C14 C15 C16 C17 -1.49(18)
C15 C16 C17 C18 0.94(17)
C16 C17 C18 N1 -178.14(10)
C16 C17 C18 C13 0.75(16)
C18 N1 C7 C8 176.26(11)
C18 N1 C7 C12 -0.35(11)
C18 C13 C14 C15 1.35(16)
C19 N2 C30 C25 0.23(11)
C19 N2 C30 C29 -179.62(11)
C19 C20 C21 C22 -1.20(17)
C19 C24 C25 C26 179.22(12)
C19 C24 C25 C30 -0.46(12)
C20 C19 C24 C23 2.44(16)
C20 C19 C24 C25 -177.95(10)
C20 C21 C22 C23 1.41(19)
C21 C22 C23 C24 0.33(19)
C22 C23 C24 C19 -2.20(17)
C22 C23 C24 C25 178.31(12)
C23 C24 C25 C26 -1.2(2)
C23 C24 C25 C30 179.08(12)
C24 C19 C20 C21 -0.71(16)
C24 C25 C26 C27 -179.67(12)
C24 C25 C30 N2 0.14(12)
C24 C25 C30 C29 -179.99(10)
C25 C26 C27 C28 -0.35(18)
C26 C25 C30 N2 -179.59(10)
C26 C25 C30 C29 0.28(16)
C26 C27 C28 C29 0.50(18)
C27 C28 C29 C30 -0.24(17)
C28 C29 C30 N2 179.69(10)
C28 C29 C30 C25 -0.14(16)
C30 N2 C19 C20 177.91(11)
C30 N2 C19 C24 -0.53(12)
C30 C25 C26 C27 -0.02(17)
